data_4516408
loop_
_publ_author_name
'Li, Ping'
'Hwang, Jungwun'
'Maier, Josef M.'
'Zhao, Chen'
'Kaborda, Darya V.'
'Smith, Mark D.'
'Pellechia, Perry J.'
'Shimizu, Ken D.'

_publ_section_title
;
 Correlation between Solid-State and Solution Conformational Ratios in a
 Series of N-(o-Tolyl)Succinimide Molecular Rotors
;
_journal_issue 8
_journal_name_full 'Crystal Growth &amp; Design'
_journal_page_first 3561
_journal_paper_doi 10.1021/acs.cgd.5b00906
_journal_volume 15
_journal_year 2015
_chemical_formula_moiety 'C33 H23 N O2'
_chemical_formula_sum 'C33 H23 N O2'
_chemical_formula_weight 465.52
_space_group_crystal_system trigonal
_space_group_IT_number 148
_space_group_name_Hall '-R 3'
_space_group_name_H-M_alt 'R -3 :H'
_atom_sites_solution_hydrogens geom
_atom_sites_solution_primary direct
_audit_creation_date 2014-05-20
_audit_creation_method
;
Olex2 1.2
(compiled 2014.03.20 svn.r2914 for OlexSys, GUI svn.r4816)
;
_cell_angle_alpha 90
_cell_angle_beta 90
_cell_angle_gamma 120
_cell_formula_units_Z 18
_cell_length_a 36.166(2)
_cell_length_b 36.166(2)
_cell_length_c 9.4155(11)
_cell_measurement_reflns_used 4309
_cell_measurement_temperature 100(2)
_cell_measurement_theta_max 24.657
_cell_measurement_theta_min 2.252
_cell_volume 10665.3(15)
_computing_cell_refinement 'SAINT v6.45A (Bruker, 2003)'
_computing_data_collection 'SMART v5.631 (Bruker, 2003)'
_computing_data_reduction 'SAINT v6.45A (Bruker, 2003)'
_computing_molecular_graphics 'Olex2 (Dolomanov et al., 2009)'
_computing_publication_material 'Olex2 (Dolomanov et al., 2009)'
_computing_structure_refinement 'ShelXL (Sheldrick, 2008)'
_computing_structure_solution 'ShelXS (Sheldrick, 2008)'
_diffrn_ambient_temperature 100(2)
_diffrn_measured_fraction_theta_full 1.000
_diffrn_measured_fraction_theta_max 0.999
_diffrn_measurement_device_type 'CCD area detector'
_diffrn_measurement_method 'phi and omega scans'
_diffrn_radiation_monochromator graphite
_diffrn_radiation_type MoK\a
_diffrn_radiation_wavelength 0.71073
_diffrn_reflns_av_R_equivalents 0.1095
_diffrn_reflns_av_unetI/netI 0.1009
_diffrn_reflns_Laue_measured_fraction_full 1.000
_diffrn_reflns_Laue_measured_fraction_max 0.999
_diffrn_reflns_limit_h_max 43
_diffrn_reflns_limit_h_min -43
_diffrn_reflns_limit_k_max 43
_diffrn_reflns_limit_k_min -43
_diffrn_reflns_limit_l_max 11
_diffrn_reflns_limit_l_min -11
_diffrn_reflns_number 32332
_diffrn_reflns_point_group_measured_fraction_full 1.000
_diffrn_reflns_point_group_measured_fraction_max 0.999
_diffrn_reflns_theta_full 25.000
_diffrn_reflns_theta_max 25.047
_diffrn_reflns_theta_min 1.951
_diffrn_source 'sealed tube'
_diffrn_source_current 36.0
_diffrn_source_power 1.656
_diffrn_source_voltage 46.0
_exptl_absorpt_coefficient_mu 0.081
_exptl_absorpt_correction_type none
_exptl_crystal_colour colorless
_exptl_crystal_density_diffrn 1.305
_exptl_crystal_description needle
_exptl_crystal_F_000 4392
_exptl_crystal_size_max 0.28
_exptl_crystal_size_mid 0.18
_exptl_crystal_size_min 0.04
_refine_diff_density_max 0.198
_refine_diff_density_min -0.133
_refine_diff_density_rms 0.032
_refine_ls_extinction_method none
_refine_ls_goodness_of_fit_ref 0.794
_refine_ls_hydrogen_treatment constr
_refine_ls_matrix_type full
_refine_ls_number_parameters 350
_refine_ls_number_reflns 4186
_refine_ls_number_restraints 16
_refine_ls_restrained_S_all 0.793
_refine_ls_R_factor_all 0.1057
_refine_ls_R_factor_gt 0.0434
_refine_ls_shift/su_max 0.001
_refine_ls_shift/su_mean 0.000
_refine_ls_structure_factor_coef Fsqd
_refine_ls_weighting_details 'w=1/[\s^2^(Fo^2^)+(0.0172P)^2^] where P=(Fo^2^+2Fc^2^)/3'
_refine_ls_weighting_scheme calc
_refine_ls_wR_factor_gt 0.0587
_refine_ls_wR_factor_ref 0.0695
_reflns_number_gt 2144
_reflns_number_total 4186
_reflns_threshold_expression 'I > 2\s(I)'
_cod_data_source_file cg5b00906_si_002.cif
_cod_data_source_block 25(hjb199m)
_cod_original_cell_volume 10665.2(18)
_cod_original_sg_symbol_H-M 'R -3'
_cod_database_code 4516408
_shelxl_version_number 2014-1
_shelx_space_group_comment
;
The symmetry employed for this shelxl refinement is uniquely defined
by the following loop, which should always be used as a source of
symmetry information in preference to the above space-group names.
They are only intended as comments.
;
_olex2_refinement_description
;
1. Fixed Uiso
 At 1.2 times of:
  All C(H) groups
 At 1.5 times of:
  All C(H,H,H) groups
2. Restrained distances
 N1-C27A \\sim N1-C27B
 with sigma of 0.0075
3. Uiso/Uaniso restraints and constraints
Uanis(C32A) = Uanis(C28B)
Uanis(C31A) = Uanis(C29B)
Uanis(C30A) = Uanis(C30B)
Uanis(C29A) = Uanis(C31B)
Uanis(C28A) = Uanis(C32B)
Uanis(C27A) = Uanis(C27B)
4. Same fragment restrains
{C27A, C28A, C29A, C30A, C31A, C32A, C33A}
as
{C27B, C28B, C29B, C30B, C31B, C32B, C33B}
5. Others
 Sof(C27B)=Sof(C28B)=Sof(C29B)=Sof(H29B)=Sof(C30B)=Sof(H30B)=Sof(C31B)=
 Sof(H31B)=Sof(C32B)=Sof(H32B)=Sof(C33B)=Sof(H33D)=Sof(H33E)=Sof(H33F)=1-FVAR(1)
 Sof(C27A)=Sof(C28A)=Sof(C29A)=Sof(H29A)=Sof(C30A)=Sof(H30A)=Sof(C31A)=
 Sof(H31A)=Sof(C32A)=Sof(H32A)=Sof(C33A)=Sof(H33A)=Sof(H33B)=Sof(H33C)=FVAR(1)
6.a Ternary CH refined with riding coordinates:
 C11(H11), C22(H22), C23(H23), C24(H24)
6.b Aromatic/amide H refined with riding coordinates:
 C2(H2), C4(H4), C5(H5), C6(H6), C7(H7), C9(H9), C13(H13), C15(H15), C16(H16),
 C17(H17), C18(H18), C20(H20), C29A(H29A), C30A(H30A), C31A(H31A), C32A(H32A),
 C29B(H29B), C30B(H30B), C31B(H31B), C32B(H32B)
6.c Idealised Me refined as rotating group:
 C33A(H33A,H33B,H33C), C33B(H33D,H33E,H33F)
;

loop_
_space_group_symop_operation_xyz
'x, y, z'
'-y, x-y, z'
'-x+y, -x, z'
'x+2/3, y+1/3, z+1/3'
'-y+2/3, x-y+1/3, z+1/3'
'-x+y+2/3, -x+1/3, z+1/3'
'x+1/3, y+2/3, z+2/3'
'-y+1/3, x-y+2/3, z+2/3'
'-x+y+1/3, -x+2/3, z+2/3'
'-x, -y, -z'
'y, -x+y, -z'
'x-y, x, -z'
'-x+2/3, -y+1/3, -z+1/3'
'y+2/3, -x+y+1/3, -z+1/3'
'x-y+2/3, x+1/3, -z+1/3'
'-x+1/3, -y+2/3, -z+2/3'
'y+1/3, -x+y+2/3, -z+2/3'
'x-y+1/3, x+2/3, -z+2/3'

loop_
_atom_site_label
_atom_site_type_symbol
_atom_site_fract_x
_atom_site_fract_y
_atom_site_fract_z
_atom_site_U_iso_or_equiv
_atom_site_adp_type
_atom_site_occupancy
_atom_site_site_symmetry_order
_atom_site_calc_flag
_atom_site_refinement_flags_posn
_atom_site_refinement_flags_occupancy
_atom_site_disorder_assembly
_atom_site_disorder_group
O1 O 0.33946(5) 0.50694(5) 0.92522(16) 0.0447(4) Uani 1 1 d . . . .
O2 O 0.40612(5) 0.61317(5) 0.59803(15) 0.0399(4) Uani 1 1 d . . . .
N1 N 0.37770(5) 0.56647(6) 0.78604(18) 0.0330(5) Uani 1 1 d . . . .
C1 C 0.34311(7) 0.45194(7) 0.4991(2) 0.0361(6) Uani 1 1 d . . . .
C2 C 0.32001(7) 0.41016(7) 0.4610(3) 0.0452(7) Uani 1 1 d . . . .
H2 H 0.3078 0.3887 0.5320 0.054 Uiso 1 1 calc R . . .
C3 C 0.31401(7) 0.39853(8) 0.3152(3) 0.0461(7) Uani 1 1 d . . . .
C4 C 0.29289(8) 0.35585(8) 0.2722(3) 0.0607(8) Uani 1 1 d . . . .
H4 H 0.2803 0.3339 0.3415 0.073 Uiso 1 1 calc R . . .
C5 C 0.29005(8) 0.34533(9) 0.1306(3) 0.0693(9) Uani 1 1 d . . . .
H5 H 0.2769 0.3162 0.1031 0.083 Uiso 1 1 calc R . . .
C6 C 0.30631(9) 0.37721(10) 0.0276(3) 0.0691(9) Uani 1 1 d . . . .
H6 H 0.3035 0.3696 -0.0700 0.083 Uiso 1 1 calc R . . .
C7 C 0.32620(8) 0.41916(8) 0.0653(3) 0.0550(8) Uani 1 1 d . . . .
H7 H 0.3367 0.4406 -0.0060 0.066 Uiso 1 1 calc R . . .
C8 C 0.33124(7) 0.43095(8) 0.2108(3) 0.0430(6) Uani 1 1 d . . . .
C9 C 0.35474(7) 0.47434(7) 0.2537(2) 0.0405(6) Uani 1 1 d . . . .
H9 H 0.3661 0.4964 0.1843 0.049 Uiso 1 1 calc R . . .
C10 C 0.36105(7) 0.48442(7) 0.3942(2) 0.0348(6) Uani 1 1 d . . . .
C11 C 0.38835(6) 0.52861(6) 0.4563(2) 0.0327(6) Uani 1 1 d . . . .
H11 H 0.4017 0.5509 0.3808 0.039 Uiso 1 1 calc R . . .
C12 C 0.42134(7) 0.52586(7) 0.5468(2) 0.0328(6) Uani 1 1 d . . . .
C13 C 0.46467(7) 0.54901(7) 0.5301(2) 0.0380(6) Uani 1 1 d . . . .
H13 H 0.4767 0.5709 0.4603 0.046 Uiso 1 1 calc R . . .
C14 C 0.49162(7) 0.54049(7) 0.6167(2) 0.0372(6) Uani 1 1 d . . . .
C15 C 0.53612(7) 0.56146(7) 0.5967(2) 0.0472(7) Uani 1 1 d . . . .
H15 H 0.5488 0.5825 0.5246 0.057 Uiso 1 1 calc R . . .
C16 C 0.56137(8) 0.55216(8) 0.6785(3) 0.0528(7) Uani 1 1 d . . . .
H16 H 0.5914 0.5666 0.6634 0.063 Uiso 1 1 calc R . . .
C17 C 0.54305(8) 0.52115(9) 0.7854(3) 0.0565(8) Uani 1 1 d . . . .
H17 H 0.5609 0.5151 0.8435 0.068 Uiso 1 1 calc R . . .
C18 C 0.50031(8) 0.49968(8) 0.8070(2) 0.0490(7) Uani 1 1 d . . . .
H18 H 0.4884 0.4783 0.8784 0.059 Uiso 1 1 calc R . . .
C19 C 0.47336(7) 0.50890(7) 0.7240(2) 0.0387(6) Uani 1 1 d . . . .
C20 C 0.42849(7) 0.48619(7) 0.7412(2) 0.0410(6) Uani 1 1 d . . . .
H20 H 0.4160 0.4655 0.8145 0.049 Uiso 1 1 calc R . . .
C21 C 0.40300(7) 0.49376(7) 0.6530(2) 0.0330(6) Uani 1 1 d . . . .
C22 C 0.35480(7) 0.46931(7) 0.6483(2) 0.0356(6) Uani 1 1 d . . . .
H22 H 0.3425 0.4460 0.7209 0.043 Uiso 1 1 calc R . . .
C23 C 0.33791(7) 0.50077(7) 0.6667(2) 0.0335(6) Uani 1 1 d . . . .
H23 H 0.3062 0.4854 0.6553 0.040 Uiso 1 1 calc R . . .
C24 C 0.35922(6) 0.53699(6) 0.5562(2) 0.0329(6) Uani 1 1 d . . . .
H24 H 0.3368 0.5387 0.4992 0.039 Uiso 1 1 calc R . . .
C25 C 0.38394(7) 0.57720(7) 0.6419(2) 0.0328(6) Uani 1 1 d . . . .
C26 C 0.35043(7) 0.52328(7) 0.8083(2) 0.0366(6) Uani 1 1 d . . . .
C27A_a C 0.3939(5) 0.5966(4) 0.9017(14) 0.034(2) Uani 0.767(3) 1 d . P A 1
C28A_a C 0.4246(4) 0.5982(3) 0.9939(11) 0.0338(11) Uani 0.767(3) 1 d . P A 1
C29A_a C 0.43847(16) 0.62794(13) 1.1035(5) 0.0288(9) Uani 0.767(3) 1 d . P A 1
H29A_a H 0.4579 0.6282 1.1720 0.035 Uiso 0.767(3) 1 calc R P A 1
C30A_a C 0.42469(16) 0.65688(16) 1.1145(5) 0.0331(10) Uani 0.767(3) 1 d . P A 1
H30A_a H 0.4352 0.6773 1.1890 0.040 Uiso 0.767(3) 1 calc R P A 1
C31A_a C 0.3954(2) 0.6567(3) 1.0175(7) 0.0406(11) Uani 0.767(3) 1 d . P A 1
H31A_a H 0.3867 0.6774 1.0230 0.049 Uiso 0.767(3) 1 calc R P A 1
C32A_a C 0.3792(2) 0.6254(3) 0.9128(8) 0.0362(16) Uani 0.767(3) 1 d . P A 1
H32A_a H 0.3582 0.6238 0.8487 0.043 Uiso 0.767(3) 1 calc R P A 1
C33A_a C 0.44353(9) 0.56873(9) 0.9760(3) 0.0426(10) Uani 0.767(3) 1 d . P A 1
H33A_a H 0.4533 0.5704 0.8779 0.064 Uiso 0.767(3) 1 calc GR P A 1
H33B_a H 0.4216 0.5393 0.9976 0.064 Uiso 0.767(3) 1 calc GR P A 1
H33C_a H 0.4677 0.5777 1.0410 0.064 Uiso 0.767(3) 1 calc GR P A 1
C27B_b C 0.399(2) 0.5994(14) 0.891(5) 0.034(2) Uani 0.233(3) 1 d . P A 2
C28B_b C 0.3886(10) 0.6314(10) 0.908(3) 0.0362(16) Uani 0.233(3) 1 d . P A 2
C29B_b C 0.4065(9) 0.6558(9) 1.029(3) 0.0406(11) Uani 0.233(3) 1 d . P A 2
H29B_b H 0.3999 0.6774 1.0534 0.049 Uiso 0.233(3) 1 calc R P A 2
C30B_b C 0.4333(7) 0.6493(6) 1.114(2) 0.0331(10) Uani 0.233(3) 1 d . P A 2
H30B_b H 0.4470 0.6688 1.1899 0.040 Uiso 0.233(3) 1 calc R P A 2
C31B_b C 0.4422(7) 0.6162(6) 1.099(2) 0.0288(9) Uani 0.233(3) 1 d . P A 2
H31B_b H 0.4599 0.6118 1.1632 0.035 Uiso 0.233(3) 1 calc R P A 2
C32B_b C 0.4233(14) 0.5902(11) 0.981(4) 0.0338(11) Uani 0.233(3) 1 d . P A 2
H32B_b H 0.4271 0.5665 0.9634 0.041 Uiso 0.233(3) 1 calc R P A 2
C33B_b C 0.3572(3) 0.6376(3) 0.8140(10) 0.052(4) Uiso 0.233(3) 1 d . P A 2
H33D_b H 0.3339 0.6096 0.7835 0.079 Uiso 0.233(3) 1 calc GR P A 2
H33E_b H 0.3722 0.6546 0.7304 0.079 Uiso 0.233(3) 1 calc GR P A 2
H33F_b H 0.3454 0.6524 0.8686 0.079 Uiso 0.233(3) 1 calc GR P A 2

loop_
_atom_site_aniso_label
_atom_site_aniso_U_11
_atom_site_aniso_U_22
_atom_site_aniso_U_33
_atom_site_aniso_U_23
_atom_site_aniso_U_13
_atom_site_aniso_U_12
O1 0.0490(11) 0.0467(10) 0.0323(10) 0.0037(9) 0.0084(9) 0.0194(9)
O2 0.0443(10) 0.0374(10) 0.0339(10) 0.0036(8) 0.0013(8) 0.0174(9)
N1 0.0334(11) 0.0334(12) 0.0263(12) -0.0033(10) -0.0007(9) 0.0121(10)
C1 0.0332(14) 0.0375(15) 0.0384(16) -0.0020(13) 0.0030(12) 0.0182(12)
C2 0.0373(15) 0.0456(17) 0.0495(19) -0.0040(14) 0.0045(13) 0.0184(13)
C3 0.0361(15) 0.0430(17) 0.056(2) -0.0117(15) -0.0029(14) 0.0175(13)
C4 0.0494(18) 0.0519(19) 0.068(2) -0.0171(16) 0.0015(16) 0.0160(15)
C5 0.059(2) 0.059(2) 0.083(3) -0.029(2) -0.0155(19) 0.0240(17)
C6 0.078(2) 0.081(2) 0.061(2) -0.029(2) -0.0281(18) 0.048(2)
C7 0.071(2) 0.067(2) 0.0436(18) -0.0193(15) -0.0188(15) 0.0471(17)
C8 0.0438(16) 0.0532(17) 0.0399(17) -0.0143(15) -0.0102(13) 0.0301(14)
C9 0.0448(16) 0.0491(16) 0.0357(16) -0.0019(13) -0.0052(13) 0.0296(14)
C10 0.0356(14) 0.0416(15) 0.0308(15) -0.0050(12) -0.0028(12) 0.0220(12)
C11 0.0366(14) 0.0385(14) 0.0240(13) 0.0026(11) 0.0042(11) 0.0194(12)
C12 0.0349(14) 0.0364(14) 0.0280(14) -0.0035(12) 0.0007(12) 0.0184(12)
C13 0.0393(15) 0.0405(15) 0.0325(15) 0.0003(12) 0.0053(12) 0.0187(13)
C14 0.0336(15) 0.0448(15) 0.0350(16) -0.0068(13) -0.0013(12) 0.0208(13)
C15 0.0407(16) 0.0531(17) 0.0460(18) -0.0058(14) 0.0025(14) 0.0222(14)
C16 0.0389(16) 0.068(2) 0.0551(19) -0.0106(16) -0.0056(15) 0.0296(15)
C17 0.0559(19) 0.085(2) 0.0450(19) -0.0096(17) -0.0109(15) 0.0473(18)
C18 0.0526(18) 0.0675(19) 0.0360(17) -0.0006(14) -0.0020(14) 0.0369(16)
C19 0.0409(16) 0.0508(16) 0.0304(15) -0.0043(13) -0.0034(13) 0.0273(14)
C20 0.0449(16) 0.0492(16) 0.0325(15) 0.0021(12) 0.0031(13) 0.0262(14)
C21 0.0356(14) 0.0360(14) 0.0278(14) 0.0000(11) -0.0004(12) 0.0181(12)
C22 0.0370(14) 0.0335(14) 0.0322(15) 0.0021(12) 0.0013(12) 0.0147(12)
C23 0.0290(13) 0.0356(14) 0.0313(14) -0.0040(12) -0.0012(11) 0.0126(11)
C24 0.0306(13) 0.0370(14) 0.0300(14) -0.0035(12) -0.0032(11) 0.0160(11)
C25 0.0286(14) 0.0413(15) 0.0313(15) -0.0019(13) -0.0039(12) 0.0195(12)
C26 0.0332(14) 0.0458(16) 0.0312(16) -0.0007(13) 0.0047(12) 0.0202(13)
C27A_a 0.028(4) 0.036(2) 0.028(3) 0.002(2) 0.006(3) 0.009(3)
C28A_a 0.0359(17) 0.031(4) 0.031(3) -0.002(2) 0.0033(17) 0.014(3)
C29A_a 0.0371(19) 0.026(3) 0.0319(17) 0.002(2) 0.0028(14) 0.023(2)
C30A_a 0.038(3) 0.038(2) 0.0286(17) -0.0049(17) 0.0007(18) 0.0227(15)
C31A_a 0.048(4) 0.0457(17) 0.040(2) -0.0017(16) 0.008(2) 0.033(3)
C32A_a 0.029(4) 0.043(3) 0.0335(17) 0.0022(18) 0.009(2) 0.016(4)
C33A_a 0.041(2) 0.050(2) 0.038(2) 0.0049(16) -0.0014(16) 0.0239(18)
C27B_b 0.028(4) 0.036(2) 0.028(3) 0.002(2) 0.006(3) 0.009(3)
C28B_b 0.029(4) 0.043(3) 0.0335(17) 0.0022(18) 0.009(2) 0.016(4)
C29B_b 0.048(4) 0.0457(17) 0.040(2) -0.0017(16) 0.008(2) 0.033(3)
C30B_b 0.038(3) 0.038(2) 0.0286(17) -0.0049(17) 0.0007(18) 0.0227(15)
C31B_b 0.0371(19) 0.026(3) 0.0319(17) 0.002(2) 0.0028(14) 0.023(2)
C32B_b 0.0359(17) 0.031(4) 0.031(3) -0.002(2) 0.0033(17) 0.014(3)

loop_
_atom_type_symbol
_atom_type_description
_atom_type_scat_dispersion_real
_atom_type_scat_dispersion_imag
_atom_type_scat_source
C C 0.0033 0.0016 'International Tables Vol C Tables 4.2.6.8 and 6.1.1.4'
H H 0.0000 0.0000 'International Tables Vol C Tables 4.2.6.8 and 6.1.1.4'
N N 0.0061 0.0033 'International Tables Vol C Tables 4.2.6.8 and 6.1.1.4'
O O 0.0106 0.0060 'International Tables Vol C Tables 4.2.6.8 and 6.1.1.4'

loop_
_geom_angle_atom_site_label_1
_geom_angle_atom_site_label_2
_geom_angle_atom_site_label_3
_geom_angle
C25 N1 C27A_a 125.1(8)
C25 N1 C27B_b 119(3)
C26 N1 C25 112.67(18)
C26 N1 C27A_a 122.0(8)
C26 N1 C27B_b 128(3)
C2 C1 C10 120.6(2)
C2 C1 C22 126.6(2)
C10 C1 C22 112.70(19)
C1 C2 H2 119.9
C1 C2 C3 120.2(2)
C3 C2 H2 119.9
C4 C3 C2 121.7(3)
C4 C3 C8 119.0(2)
C8 C3 C2 119.2(2)
C3 C4 H4 119.7
C5 C4 C3 120.7(3)
C5 C4 H4 119.7
C4 C5 H5 119.9
C4 C5 C6 120.3(3)
C6 C5 H5 119.9
C5 C6 H6 119.7
C7 C6 C5 120.7(3)
C7 C6 H6 119.7
C6 C7 H7 119.9
C6 C7 C8 120.2(3)
C8 C7 H7 119.9
C3 C8 C7 119.0(2)
C3 C8 C9 119.4(2)
C7 C8 C9 121.5(2)
C8 C9 H9 120.0
C10 C9 C8 120.0(2)
C10 C9 H9 120.0
C1 C10 C11 113.1(2)
C9 C10 C1 120.6(2)
C9 C10 C11 126.2(2)
C10 C11 H11 112.0
C10 C11 C24 106.98(17)
C12 C11 C10 105.55(17)
C12 C11 H11 112.0
C12 C11 C24 107.87(17)
C24 C11 H11 112.0
C13 C12 C11 126.6(2)
C13 C12 C21 120.3(2)
C21 C12 C11 112.95(19)
C12 C13 H13 119.9
C12 C13 C14 120.2(2)
C14 C13 H13 119.9
C15 C14 C13 122.1(2)
C15 C14 C19 118.4(2)
C19 C14 C13 119.4(2)
C14 C15 H15 119.3
C16 C15 C14 121.3(2)
C16 C15 H15 119.3
C15 C16 H16 120.1
C15 C16 C17 119.8(2)
C17 C16 H16 120.1
C16 C17 H17 119.5
C18 C17 C16 120.9(2)
C18 C17 H17 119.5
C17 C18 H18 119.8
C17 C18 C19 120.4(2)
C19 C18 H18 119.8
C18 C19 C14 119.1(2)
C18 C19 C20 121.7(2)
C20 C19 C14 119.1(2)
C19 C20 H20 119.8
C21 C20 C19 120.5(2)
C21 C20 H20 119.8
C12 C21 C22 112.85(19)
C20 C21 C12 120.4(2)
C20 C21 C22 126.7(2)
C1 C22 H22 111.7
C1 C22 C23 106.18(17)
C21 C22 C1 105.79(17)
C21 C22 H22 111.7
C21 C22 C23 109.30(18)
C23 C22 H22 111.7
C22 C23 H23 110.2
C24 C23 C22 109.61(17)
C24 C23 H23 110.2
C26 C23 C22 111.93(18)
C26 C23 H23 110.2
C26 C23 C24 104.47(17)
C11 C24 H24 109.7
C23 C24 C11 110.04(17)
C23 C24 H24 109.7
C25 C24 C11 112.37(17)
C25 C24 C23 105.18(17)
C25 C24 H24 109.7
O2 C25 N1 124.0(2)
O2 C25 C24 127.6(2)
N1 C25 C24 108.46(19)
O1 C26 N1 124.1(2)
O1 C26 C23 126.8(2)
N1 C26 C23 109.10(19)
C28A_a C27A_a N1 121.2(7)
C32A_a C27A_a N1 117.5(7)
C32A_a C27A_a C28A_a 121.2(3)
C27A_a C28A_a C29A_a 117.9(5)
C27A_a C28A_a C33A_a 121.8(5)
C29A_a C28A_a C33A_a 120.3(5)
C28A_a C29A_a H29A_a 119.4
C30A_a C29A_a C28A_a 121.2(4)
C30A_a C29A_a H29A_a 119.4
C29A_a C30A_a H30A_a 119.6
C29A_a C30A_a C31A_a 120.7(4)
C31A_a C30A_a H30A_a 119.6
C30A_a C31A_a H31A_a 120.7
C32A_a C31A_a C30A_a 118.6(4)
C32A_a C31A_a H31A_a 120.7
C27A_a C32A_a H32A_a 120.0
C31A_a C32A_a C27A_a 120.1(4)
C31A_a C32A_a H32A_a 120.0
C28A_a C33A_a H33A_a 109.5
C28A_a C33A_a H33B_a 109.5
C28A_a C33A_a H33C_a 109.5
H33A_a C33A_a H33B_a 109.5
H33A_a C33A_a H33C_a 109.5
H33B_a C33A_a H33C_a 109.5
C28B_b C27B_b N1 121(2)
C28B_b C27B_b C32B_b 126.8(13)
C32B_b C27B_b N1 111.0(18)
C27B_b C28B_b C29B_b 113.0(13)
C27B_b C28B_b C33B_b 125(2)
C29B_b C28B_b C33B_b 121.4(17)
C28B_b C29B_b H29B_b 119.5
C30B_b C29B_b C28B_b 121.1(15)
C30B_b C29B_b H29B_b 119.5
C29B_b C30B_b H30B_b 117.4
C29B_b C30B_b C31B_b 125.2(15)
C31B_b C30B_b H30B_b 117.4
C30B_b C31B_b H31B_b 122.6
C32B_b C31B_b C30B_b 114.7(16)
C32B_b C31B_b H31B_b 122.6
C27B_b C32B_b C31B_b 118.9(17)
C27B_b C32B_b H32B_b 120.5
C31B_b C32B_b H32B_b 120.5
C28B_b C33B_b H33D_b 109.5
C28B_b C33B_b H33E_b 109.5
C28B_b C33B_b H33F_b 109.5
H33D_b C33B_b H33E_b 109.5
H33D_b C33B_b H33F_b 109.5
H33E_b C33B_b H33F_b 109.5

loop_
_geom_bond_atom_site_label_1
_geom_bond_atom_site_label_2
_geom_bond_distance
O1 C26 1.218(2)
O2 C25 1.209(2)
N1 C25 1.398(3)
N1 C26 1.384(2)
N1 C27A_a 1.441(4)
N1 C27B_b 1.437(7)
C1 C2 1.359(3)
C1 C10 1.419(3)
C1 C22 1.510(3)
C2 H2 0.9500
C2 C3 1.420(3)
C3 C4 1.397(3)
C3 C8 1.414(3)
C4 H4 0.9500
C4 C5 1.377(3)
C5 H5 0.9500
C5 C6 1.392(3)
C6 H6 0.9500
C6 C7 1.362(3)
C7 H7 0.9500
C7 C8 1.419(3)
C8 C9 1.419(3)
C9 H9 0.9500
C9 C10 1.361(3)
C10 C11 1.514(3)
C11 H11 1.0000
C11 C12 1.509(3)
C11 C24 1.551(3)
C12 C13 1.367(3)
C12 C21 1.421(3)
C13 H13 0.9500
C13 C14 1.417(3)
C14 C15 1.407(3)
C14 C19 1.417(3)
C15 H15 0.9500
C15 C16 1.359(3)
C16 H16 0.9500
C16 C17 1.403(3)
C17 H17 0.9500
C17 C18 1.354(3)
C18 H18 0.9500
C18 C19 1.413(3)
C19 C20 1.415(3)
C20 H20 0.9500
C20 C21 1.366(3)
C21 C22 1.510(3)
C22 H22 1.0000
C22 C23 1.547(3)
C23 H23 1.0000
C23 C24 1.544(3)
C23 C26 1.509(3)
C24 H24 1.0000
C24 C25 1.505(3)
C27A_a C28A_a 1.389(6)
C27A_a C32A_a 1.389(6)
C28A_a C29A_a 1.390(5)
C28A_a C33A_a 1.537(8)
C29A_a H29A_a 0.9500
C29A_a C30A_a 1.370(4)
C30A_a H30A_a 0.9500
C30A_a C31A_a 1.396(5)
C31A_a H31A_a 0.9500
C31A_a C32A_a 1.388(5)
C32A_a H32A_a 0.9500
C33A_a H33A_a 0.9800
C33A_a H33B_a 0.9800
C33A_a H33C_a 0.9800
C27B_b C28B_b 1.386(13)
C27B_b C32B_b 1.387(13)
C28B_b C29B_b 1.391(12)
C28B_b C33B_b 1.540(13)
C29B_b H29B_b 0.9500
C29B_b C30B_b 1.369(11)
C30B_b H30B_b 0.9500
C30B_b C31B_b 1.391(10)
C31B_b H31B_b 0.9500
C31B_b C32B_b 1.390(12)
C32B_b H32B_b 0.9500
C33B_b H33D_b 0.9800
C33B_b H33E_b 0.9800
C33B_b H33F_b 0.9800

loop_
_geom_torsion_atom_site_label_1
_geom_torsion_atom_site_label_2
_geom_torsion_atom_site_label_3
_geom_torsion_atom_site_label_4
_geom_torsion
N1 C27A_a C28A_a C29A_a -179.6(13)
N1 C27A_a C28A_a C33A_a 1(2)
N1 C27A_a C32A_a C31A_a -176.6(11)
N1 C27B_b C28B_b C29B_b 169(5)
N1 C27B_b C28B_b C33B_b -4(9)
N1 C27B_b C32B_b C31B_b -173(4)
C1 C2 C3 C4 175.7(2)
C1 C2 C3 C8 -1.9(3)
C1 C10 C11 C12 55.4(2)
C1 C10 C11 C24 -59.3(2)
C1 C22 C23 C24 -60.1(2)
C1 C22 C23 C26 -175.58(18)
C2 C1 C10 C9 1.3(3)
C2 C1 C10 C11 -175.74(19)
C2 C1 C22 C21 119.8(2)
C2 C1 C22 C23 -124.1(2)
C2 C3 C4 C5 -175.4(2)
C2 C3 C8 C7 178.3(2)
C2 C3 C8 C9 1.0(3)
C3 C4 C5 C6 -3.4(4)
C3 C8 C9 C10 1.0(3)
C4 C3 C8 C7 0.6(3)
C4 C3 C8 C9 -176.6(2)
C4 C5 C6 C7 1.7(4)
C5 C6 C7 C8 1.1(4)
C6 C7 C8 C3 -2.2(4)
C6 C7 C8 C9 175.0(2)
C7 C8 C9 C10 -176.2(2)
C8 C3 C4 C5 2.2(4)
C8 C9 C10 C1 -2.1(3)
C8 C9 C10 C11 174.5(2)
C9 C10 C11 C12 -121.4(2)
C9 C10 C11 C24 123.9(2)
C10 C1 C2 C3 0.8(3)
C10 C1 C22 C21 -56.8(2)
C10 C1 C22 C23 59.2(2)
C10 C11 C12 C13 119.9(2)
C10 C11 C12 C21 -56.7(2)
C10 C11 C24 C23 54.5(2)
C10 C11 C24 C25 171.38(18)
C11 C12 C13 C14 -174.90(19)
C11 C12 C21 C20 177.89(19)
C11 C12 C21 C22 1.2(3)
C11 C24 C25 O2 58.8(3)
C11 C24 C25 N1 -120.48(19)
C12 C11 C24 C23 -58.6(2)
C12 C11 C24 C25 58.2(2)
C12 C13 C14 C15 175.5(2)
C12 C13 C14 C19 -2.3(3)
C12 C21 C22 C1 55.6(2)
C12 C21 C22 C23 -58.4(2)
C13 C12 C21 C20 1.1(3)
C13 C12 C21 C22 -175.55(19)
C13 C14 C15 C16 -178.4(2)
C13 C14 C19 C18 178.1(2)
C13 C14 C19 C20 0.7(3)
C14 C15 C16 C17 -0.1(4)
C14 C19 C20 C21 1.8(3)
C15 C14 C19 C18 0.2(3)
C15 C14 C19 C20 -177.2(2)
C15 C16 C17 C18 1.1(4)
C16 C17 C18 C19 -1.5(4)
C17 C18 C19 C14 0.8(4)
C17 C18 C19 C20 178.2(2)
C18 C19 C20 C21 -175.5(2)
C19 C14 C15 C16 -0.6(3)
C19 C20 C21 C12 -2.7(3)
C19 C20 C21 C22 173.4(2)
C20 C21 C22 C1 -120.8(2)
C20 C21 C22 C23 125.2(2)
C21 C12 C13 C14 1.4(3)
C21 C22 C23 C24 53.5(2)
C21 C22 C23 C26 -61.9(2)
C22 C1 C2 C3 -175.7(2)
C22 C1 C10 C9 178.20(19)
C22 C1 C10 C11 1.2(3)
C22 C23 C24 C11 3.7(2)
C22 C23 C24 C25 -117.55(18)
C22 C23 C26 O1 -63.9(3)
C22 C23 C26 N1 115.0(2)
C23 C24 C25 O2 178.5(2)
C23 C24 C25 N1 -0.8(2)
C24 C11 C12 C13 -126.1(2)
C24 C11 C12 C21 57.4(2)
C24 C23 C26 O1 177.6(2)
C24 C23 C26 N1 -3.5(2)
C25 N1 C26 O1 -177.8(2)
C25 N1 C26 C23 3.3(2)
C25 N1 C27A_a C28A_a -113.8(14)
C25 N1 C27A_a C32A_a 62.8(18)
C25 N1 C27B_b C28B_b 66(7)
C25 N1 C27B_b C32B_b -124(4)
C26 N1 C25 O2 179.1(2)
C26 N1 C25 C24 -1.5(2)
C26 N1 C27A_a C28A_a 72.6(19)
C26 N1 C27A_a C32A_a -110.8(13)
C26 N1 C27B_b C28B_b -114(5)
C26 N1 C27B_b C32B_b 57(6)
C26 C23 C24 C11 123.78(18)
C26 C23 C24 C25 2.5(2)
C27A_a N1 C25 O2 5.0(8)
C27A_a N1 C25 C24 -175.7(7)
C27A_a N1 C26 O1 -3.5(7)
C27A_a N1 C26 C23 177.6(6)
C27A_a N1 C27B_b C28B_b -76(13)
C27A_a N1 C27B_b C32B_b 94(14)
C27A_a C28A_a C29A_a C30A_a -4.8(18)
C28A_a C27A_a C32A_a C31A_a 0(2)
C28A_a C29A_a C30A_a C31A_a 1.6(12)
C29A_a C30A_a C31A_a C32A_a 2.4(12)
C30A_a C31A_a C32A_a C27A_a -3.2(16)
C32A_a C27A_a C28A_a C29A_a 4(2)
C32A_a C27A_a C28A_a C33A_a -175.4(13)
C33A_a C28A_a C29A_a C30A_a 174.6(8)
C27B_b N1 C25 O2 0(2)
C27B_b N1 C25 C24 179(2)
C27B_b N1 C26 O1 2(2)
C27B_b N1 C26 C23 -177(2)
C27B_b N1 C27A_a C28A_a -73(13)
C27B_b N1 C27A_a C32A_a 103(13)
C27B_b C28B_b C29B_b C30B_b 4(6)
C28B_b C27B_b C32B_b C31B_b -4(10)
C28B_b C29B_b C30B_b C31B_b -7(6)
C29B_b C30B_b C31B_b C32B_b 4(5)
C30B_b C31B_b C32B_b C27B_b 1(6)
C32B_b C27B_b C28B_b C29B_b 1(9)
C32B_b C27B_b C28B_b C33B_b -173(5)
C33B_b C28B_b C29B_b C30B_b 178(3)
